data_7720625
loop_
_publ_author_name
'Arunkumar, Gunasekaran'
'Arumugam, Monisha'
'Mariappan, Mariappan'
'Benedict, Balakrishnan Anna'
'Anthony, Savarimuthu Philip'

_publ_section_title
;
 Enhancing the bifunctional and overall water splitting electrocatalytic
 activity of copper MOFs by integrating conductive rGO.
;
_journal_issue 14
_journal_name_full 'Dalton transactions (Cambridge, England : 2003)'
_journal_page_first 5635
_journal_page_last 5643
_journal_paper_doi 10.1039/d5dt02903a
_journal_volume 55
_journal_year 2026
_chemical_absolute_configuration ad
_chemical_formula_moiety 'C5 H11 Cu1 N1 O6'
_chemical_formula_sum 'C5 H11 Cu N O6'
_chemical_formula_weight 244.69
_chemical_name_systematic 'Copper glutamate'
_space_group_IT_number 19
_space_group_name_Hall 'P 2ac 2ab'
_space_group_name_H-M_alt 'P 21 21 21'
_symmetry_cell_setting orthorhombic
_symmetry_space_group_name_H-M 'P 21 21 21'
_atom_sites_solution_hydrogens difmap
_atom_sites_solution_primary other
_audit_block_doi 10.5517/ccdc.csd.cc14fm39
_audit_creation_date 2015-02-03
_audit_creation_method CRYSTALS_ver_14.52
_audit_update_record
;
2020-02-10 deposited with the CCDC.	2026-03-09 downloaded from the CCDC.
;
_cell_angle_alpha 90
_cell_angle_beta 90
_cell_angle_gamma 90
_cell_formula_units_Z 4
_cell_length_a 7.2036(5)
_cell_length_b 10.2696(7)
_cell_length_c 11.0023(8)
_cell_measurement_reflns_used 0
_cell_measurement_temperature 293
_cell_measurement_theta_max 0.835
_cell_measurement_theta_min 0.632
_cell_volume 813.93(10)
_computing_cell_refinement 'USER DEFINED CELL REFINEMENT'
_computing_data_collection 'USER DEFINED DATA COLLECTION'
_computing_data_reduction 'USER DEFINED DATA REDUCTION'
_computing_molecular_graphics 'CAMERON (Watkin et al., 1996)'
_computing_publication_material 'CRYSTALS (Betteridge et al., 2003)'
_computing_structure_refinement 'CRYSTALS (Betteridge et al., 2003)'
_computing_structure_solution 'Superflip (Palatinus & Chapuis, 2007)'
_diffrn_ambient_temperature 293
_diffrn_measured_fraction_theta_full 0.988
_diffrn_measured_fraction_theta_max 0.984
_diffrn_measurement_device Serial
_diffrn_measurement_device_type Unknown
_diffrn_measurement_method \w/2\q
_diffrn_radiation_monochromator graphite
_diffrn_radiation_type 'Cu K\a'
_diffrn_radiation_wavelength 1.54180
_diffrn_reflns_av_R_equivalents 0.030
_diffrn_reflns_limit_h_max 8
_diffrn_reflns_limit_h_min -8
_diffrn_reflns_limit_k_max 12
_diffrn_reflns_limit_k_min -12
_diffrn_reflns_limit_l_max 13
_diffrn_reflns_limit_l_min -13
_diffrn_reflns_number 10902
_diffrn_reflns_theta_full 67.726
_diffrn_reflns_theta_max 69.821
_diffrn_reflns_theta_min 7.349
_diffrn_standards_number 0
_exptl_absorpt_coefficient_mu 3.894
_exptl_absorpt_correction_type psi-scan
_exptl_crystal_colour 'deep blue'
_exptl_crystal_density_diffrn 1.997
_exptl_crystal_density_method 'not measured'
_exptl_crystal_description block
_exptl_crystal_F_000 500
_exptl_crystal_recrystallization_method
; 
 
;
_exptl_crystal_size_max 0.12
_exptl_crystal_size_mid 0.06
_exptl_crystal_size_min 0.04
_refine_diff_density_max 0.25
_refine_diff_density_min -0.57
_refine_ls_abs_structure_details 'Flack (1983), 609 Friedel-pairs'
_refine_ls_abs_structure_Flack 0.070(15)
_refine_ls_extinction_method None
_refine_ls_goodness_of_fit_ref 1.0563
_refine_ls_hydrogen_treatment constr
_refine_ls_matrix_type full
_refine_ls_number_parameters 119
_refine_ls_number_reflns 1510
_refine_ls_number_restraints 0
_refine_ls_R_factor_all 0.0170
_refine_ls_R_factor_gt 0.0170
_refine_ls_shift/su_max 0.0012028
_refine_ls_shift/su_mean 0.0000650
_refine_ls_structure_factor_coef F
_refine_ls_weighting_details
;
 Method, part 1, Chebychev polynomial, (Watkin, 1994, Prince, 1982) 
 [weight] = 1.0/[A~0~*T~0~(x)+A~1~*T~1~(x) ... +A~n-1~]*T~n-1~(x)] 
 where A~i~ are the Chebychev coefficients listed below and x= Fcalc/Fmax 
 Method = Robust Weighting (Prince, 1982) 
 W = [weight] * [1-(deltaF/6*sigmaF)^2^]^2^ 
 A~i~ are: 
 0.262 0.104 0.182 
;
_refine_ls_weighting_scheme calc
_refine_ls_wR_factor_all 0.0174
_refine_ls_wR_factor_gt 0.0174
_refine_ls_wR_factor_ref 0.0173
_reflns_limit_h_max 8
_reflns_limit_h_min -8
_reflns_limit_k_max 12
_reflns_limit_k_min 0
_reflns_limit_l_max 13
_reflns_limit_l_min 0
_reflns_number_gt 1513
_reflns_number_total 1515
_reflns_threshold_expression I>2.0\s(I)
_oxford_diffrn_Wilson_B_factor 0.00
_oxford_diffrn_Wilson_scale 0.00
_oxford_refine_ls_r_factor_ref 0.0170
_oxford_refine_ls_scale 0.3503(4)
_oxford_reflns_number_all 1513
_oxford_reflns_threshold_expression_ref I>3.0\s(I)
_oxford_structure_analysis_title 'md_t_123k_0m in P2(1)2(1)2(1)'
_cod_data_source_file d5dt02903a2.cif
_cod_data_source_block global
_cod_depositor_comments
;
The following automatic conversions were performed:

data item '_atom_sites_solution_primary' value 'Other' was changed to
'other' in accordance with the
/home/data/users/saulius/crontab/automatic-downloads/rss-feeds/RSC/lib/dictionaries/cif_core.dic
dictionary named 'cif_core.dic' version 2.4.2 last updated on
2011-04-26.

Automatic conversion script
Id: cif_fix_values 8170 2020-07-09 18:12:32Z antanas 

 Adding full bibliography for 7720625.cif.
;
_cod_original_cell_volume 813.93(6)
_cod_original_sg_symbol_H-M 'P 21 21 21 '
_cod_original_formula_sum 'C5 H11 Cu1 N1 O6'
_cod_database_code 7720625

loop_
_symmetry_equiv_pos_as_xyz
x,y,z
-x+1/2,-y,z+1/2
x+1/2,-y+1/2,-z
-x,y+1/2,-z+1/2

loop_
_atom_site_label
_atom_site_type_symbol
_atom_site_fract_x
_atom_site_fract_y
_atom_site_fract_z
_atom_site_U_iso_or_equiv
_atom_site_occupancy
_atom_site_adp_type
_atom_site_refinement_flags_posn
_atom_site_refinement_flags_adp
_atom_site_refinement_flags_occupancy
_atom_site_disorder_assembly
_atom_site_disorder_group
_atom_site_attached_hydrogens
Cu1 Cu 0.60270(2) 0.567083(16) 0.529751(15) 0.0049 1.0000 Uani . . . . . .
O2 O 0.48558(12) 0.73990(8) 0.51764(8) 0.0085 1.0000 Uani . . . . . .
C3 C 0.47435(17) 0.78570(12) 0.40996(12) 0.0056 1.0000 Uani . . . . . .
O4 O 0.37725(12) 0.88066(9) 0.37994(8) 0.0090 1.0000 Uani . . . . . .
C5 C 0.58282(17) 0.71598(11) 0.31000(11) 0.0052 1.0000 Uani . . . . . .
C7 C 0.45036(16) 0.66786(13) 0.21167(10) 0.0064 1.0000 Uani . . . . . .
C8 C 0.29419(17) 0.58096(13) 0.25788(10) 0.0074 1.0000 Uani . . . . . .
C9 C 0.17388(18) 0.53097(12) 0.15502(11) 0.0063 1.0000 Uani . . . . . .
O10 O 0.02430(13) 0.46975(9) 0.18562(8) 0.0086 1.0000 Uani . . . . . .
O11 O 0.21518(12) 0.54781(10) 0.04682(8) 0.0114 1.0000 Uani . . . . . .
O12 O 0.68570(13) 0.38314(9) 0.51878(10) 0.0125 1.0000 Uani . . . . . .
O13 O 1.01587(12) 0.34535(8) 0.40727(8) 0.0087 1.0000 Uani . . . . . .
N1 N 0.69350(14) 0.60811(10) 0.36265(10) 0.0070 1.0000 Uani . . . . . .
H51 H 0.6746 0.7771 0.2795 0.0103 1.0000 Uiso R . . . . .
H72 H 0.3986 0.7416 0.1704 0.0081 1.0000 Uiso R . . . . .
H71 H 0.5222 0.6198 0.1532 0.0088 1.0000 Uiso R . . . . .
H82 H 0.2167 0.6265 0.3161 0.0099 1.0000 Uiso R . . . . .
H81 H 0.3489 0.5059 0.2990 0.0113 1.0000 Uiso R . . . . .
H12 H 0.6972 0.5390 0.3156 0.0132 1.0000 Uiso R . . . . .
H11 H 0.8076 0.6316 0.3704 0.0119 1.0000 Uiso R . . . . .
H132 H 1.0878 0.3854 0.4540 0.0141 1.0000 Uiso R . . . . .
H131 H 1.0131 0.3680 0.3362 0.0152 1.0000 Uiso R . . . . .
H122 H 0.7804 0.3656 0.4806 0.0202 1.0000 Uiso R . . . . .
H121 H 0.6216 0.3294 0.5500 0.0218 1.0000 Uiso R . . . . .

loop_
_atom_site_aniso_label
_atom_site_aniso_U_11
_atom_site_aniso_U_22
_atom_site_aniso_U_33
_atom_site_aniso_U_23
_atom_site_aniso_U_13
_atom_site_aniso_U_12
Cu1 0.00439(9) 0.00690(10) 0.00343(9) 0.00014(6) 0.00104(7) 0.00048(7)
O2 0.0091(4) 0.0100(4) 0.0063(4) -0.0007(3) 0.0019(3) 0.0018(3)
C3 0.0037(5) 0.0055(5) 0.0077(6) -0.0021(5) 0.0008(5) -0.0033(4)
O4 0.0074(4) 0.0082(4) 0.0115(4) 0.0006(3) 0.0031(4) 0.0019(4)
C5 0.0042(6) 0.0064(5) 0.0051(5) -0.0002(4) 0.0014(5) -0.0002(4)
C7 0.0057(5) 0.0100(6) 0.0036(6) -0.0003(4) -0.0001(4) -0.0006(5)
C8 0.0075(5) 0.0113(6) 0.0035(5) -0.0015(5) -0.0007(4) -0.0035(5)
C9 0.0069(5) 0.0071(5) 0.0050(6) -0.0013(4) -0.0017(4) 0.0020(4)
O10 0.0074(4) 0.0125(4) 0.0060(4) -0.0003(3) -0.0008(3) -0.0044(3)
O11 0.0081(4) 0.0211(5) 0.0050(4) 0.0001(4) -0.0013(3) -0.0047(4)
O12 0.0088(4) 0.0075(4) 0.0213(5) -0.0004(4) 0.0083(4) -0.0010(3)
O13 0.0093(4) 0.0110(4) 0.0058(4) 0.0013(3) -0.0008(3) -0.0028(3)
N1 0.0038(5) 0.0105(5) 0.0068(5) -0.0022(4) -0.0005(4) 0.0021(4)

loop_
_atom_type_symbol
_atom_type_scat_dispersion_real
_atom_type_scat_dispersion_imag
_atom_type_scat_Cromer_Mann_a1
_atom_type_scat_Cromer_Mann_b1
_atom_type_scat_Cromer_Mann_a2
_atom_type_scat_Cromer_Mann_b2
_atom_type_scat_Cromer_Mann_a3
_atom_type_scat_Cromer_Mann_b3
_atom_type_scat_Cromer_Mann_a4
_atom_type_scat_Cromer_Mann_b4
_atom_type_scat_Cromer_Mann_c
_atom_type_scat_source
C 0.0181 0.0091 2.3100 20.8439 1.0200 10.2075 1.5886 0.5687 0.8650 51.6512 0.2156 'International Tables Vol C 4.2.6.8 and 6.1.1.4'
H 0.0000 0.0000 0.4930 10.5109 0.3229 26.1257 0.1402 3.1424 0.0408 57.7998 0.0030 'International Tables Vol C 4.2.6.8 and 6.1.1.4'
O 0.0492 0.0322 3.0485 13.2771 2.2868 5.7011 1.5463 0.3239 0.8670 32.9089 0.2508 'International Tables Vol C 4.2.6.8 and 6.1.1.4'
N 0.0311 0.0180 12.2126 0.0057 3.1322 9.8933 2.0125 28.9975 1.1663 0.5826 -11.5290 'International Tables Vol C 4.2.6.8 and 6.1.1.4'
Cu -1.9646 0.5888 13.3380 3.5828 7.1676 0.2470 5.6158 11.3966 1.6735 64.8126 1.1910 'International Tables Vol C 4.2.6.8 and 6.1.1.4'

loop_
_citation_id
_citation_doi
_citation_year
1 10.1039/D0NJ00515K 2020

loop_
_geom_angle_atom_site_label_1
_geom_angle_site_symmetry_1
_geom_angle_atom_site_label_2
_geom_angle_site_symmetry_2
_geom_angle_atom_site_label_3
_geom_angle_site_symmetry_3
_geom_angle
_geom_angle_publ_flag
O4 3_566 Cu1 . O11 2_565 147.76(3) yes
O4 3_566 Cu1 . C9 2_565 121.38(4) yes
O11 2_565 Cu1 . C9 2_565 27.52(4) yes
O4 3_566 Cu1 . O10 2_565 93.92(4) yes
O11 2_565 Cu1 . O10 2_565 55.95(3) yes
C9 2_565 Cu1 . O10 2_565 28.46(4) yes
O4 3_566 Cu1 . O2 . 100.90(3) yes
O11 2_565 Cu1 . O2 . 92.11(3) yes
C9 2_565 Cu1 . O2 . 93.21(4) yes
O10 2_565 Cu1 . O2 . 91.88(4) yes
O4 3_566 Cu1 . C3 . 107.90(3) yes
O11 2_565 Cu1 . C3 . 96.27(3) yes
C9 2_565 Cu1 . C3 . 107.96(4) yes
O10 2_565 Cu1 . C3 . 114.44(4) yes
O2 . Cu1 . C3 . 24.78(4) yes
O4 3_566 Cu1 . C5 . 106.61(3) yes
O11 2_565 Cu1 . C5 . 105.12(3) yes
C9 2_565 Cu1 . C5 . 127.62(4) yes
O10 2_565 Cu1 . C5 . 144.09(4) yes
O2 . Cu1 . C5 . 55.98(4) yes
O4 3_566 Cu1 . O12 . 89.38(4) yes
O11 2_565 Cu1 . O12 . 80.60(4) yes
C9 2_565 Cu1 . O12 . 84.00(4) yes
O10 2_565 Cu1 . O12 . 90.58(4) yes
O2 . Cu1 . O12 . 169.23(4) yes
O4 3_566 Cu1 . N1 . 93.87(4) yes
O11 2_565 Cu1 . N1 . 116.99(4) yes
C9 2_565 Cu1 . N1 . 144.45(4) yes
O10 2_565 Cu1 . N1 . 171.60(4) yes
O2 . Cu1 . N1 . 83.56(4) yes
C3 . Cu1 . C5 . 31.43(3) yes
C3 . Cu1 . O12 . 147.69(4) yes
C5 . Cu1 . O12 . 118.15(4) yes
C3 . Cu1 . N1 . 59.92(4) yes
C5 . Cu1 . N1 . 29.12(4) yes
O12 . Cu1 . N1 . 92.64(4) yes
Cu1 . O2 . C3 . 114.94(8) yes
O2 . C3 . Cu1 . 40.28(5) yes
O2 . C3 . O4 . 124.77(12) yes
Cu1 . C3 . O4 . 162.05(9) yes
O2 . C3 . C5 . 117.57(11) yes
Cu1 . C3 . C5 . 77.95(7) yes
O4 . C3 . C5 . 117.63(11) yes
Cu1 3_466 O4 . C3 . 123.84(8) yes
C3 . C5 . Cu1 . 70.61(7) yes
C3 . C5 . C7 . 110.04(10) yes
Cu1 . C5 . C7 . 117.20(7) yes
C3 . C5 . N1 . 110.12(10) yes
Cu1 . C5 . N1 . 40.93(5) yes
C7 . C5 . N1 . 111.81(9) yes
C3 . C5 . H51 . 107.1 no
Cu1 . C5 . H51 . 127.1 no
C7 . C5 . H51 . 113.0 no
N1 . C5 . H51 . 104.6 no
C5 . C7 . C8 . 114.53(9) yes
C5 . C7 . H72 . 108.9 no
C8 . C7 . H72 . 109.5 no
C5 . C7 . H71 . 107.7 no
C8 . C7 . H71 . 108.6 no
H72 . C7 . H71 . 107.3 no
C7 . C8 . C9 . 111.82(10) yes
C7 . C8 . H82 . 111.3 no
C9 . C8 . H82 . 109.1 no
C7 . C8 . H81 . 108.6 no
C9 . C8 . H81 . 108.0 no
H82 . C8 . H81 . 107.9 no
C8 . C9 . Cu1 2_564 163.12(9) yes
C8 . C9 . O10 . 116.57(10) yes
Cu1 2_564 C9 . O10 . 46.91(6) yes
C8 . C9 . O11 . 122.20(11) yes
Cu1 2_564 C9 . O11 . 74.41(7) yes
O10 . C9 . O11 . 121.22(11) yes
C9 . O10 . Cu1 2_564 104.63(7) yes
Cu1 2_564 O11 . C9 . 78.07(7) yes
Cu1 . O12 . H122 . 119.4 no
Cu1 . O12 . H121 . 117.3 no
H122 . O12 . H121 . 123.3 no
H132 . O13 . H131 . 117.6 no
C5 . N1 . Cu1 . 109.96(7) yes
C5 . N1 . H12 . 112.9 no
Cu1 . N1 . H12 . 112.4 no
C5 . N1 . H11 . 110.0 no
Cu1 . N1 . H11 . 106.3 no
H12 . N1 . H11 . 104.8 no

loop_
_geom_bond_atom_site_label_1
_geom_bond_site_symmetry_1
_geom_bond_atom_site_label_2
_geom_bond_site_symmetry_2
_geom_bond_distance
_geom_bond_publ_flag
Cu1 . O4 3_566 2.2774(9) yes
Cu1 . O11 2_565 2.5828(9) yes
Cu1 . C9 2_565 2.6236(13) yes
Cu1 . O10 2_565 1.9802(9) yes
Cu1 . O2 . 1.9696(9) yes
Cu1 . C3 . 2.7627(13) yes
Cu1 . C5 . 2.8643(12) yes
Cu1 . O12 . 1.9851(10) yes
Cu1 . N1 . 1.9963(11) yes
O2 . C3 . 1.2772(16) yes
C3 . O4 . 1.2447(17) yes
C3 . C5 . 1.5274(17) yes
C5 . C7 . 1.5248(17) yes
C5 . N1 . 1.4827(16) yes
C5 . H51 . 0.972 no
C7 . C8 . 1.5233(17) yes
C7 . H72 . 0.958 no
C7 . H71 . 0.962 no
C8 . C9 . 1.5150(17) yes
C8 . H82 . 0.970 no
C8 . H81 . 0.977 no
C9 . O10 . 1.2921(17) yes
C9 . O11 . 1.2392(16) yes
O12 . H122 . 0.821 no
O12 . H121 . 0.797 no
O13 . H132 . 0.838 no
O13 . H131 . 0.816 no
N1 . H12 . 0.879 no
N1 . H11 . 0.861 no

loop_
_geom_hbond_atom_site_label_D
_geom_hbond_site_symmetry_D
_geom_hbond_atom_site_label_H
_geom_hbond_site_symmetry_H
_geom_hbond_atom_site_label_A
_geom_hbond_site_symmetry_A
_geom_hbond_angle_DHA
_geom_hbond_distance_DH
_geom_hbond_distance_HA
_geom_hbond_distance_DA
_geom_hbond_publ_flag
C7 . H71 . O4 4_645 137.12(3) 0.962 2.586 3.3552(17) yes
C7 . H71 . O12 2_664 146.14(3) 0.962 2.573 3.4134(17) yes
N1 . H11 . O2 3_566 140.79(3) 0.861 2.215 2.9322(17) yes
O13 . H132 . O11 2_665 168.57(4) 0.838 1.878 2.7046(17) yes
O13 . H131 . O10 1_655 163.83(4) 0.816 1.960 2.7536(17) yes
O12 . H122 . O13 . 171.14(4) 0.821 1.890 2.7042(17) yes
O12 . H121 . O13 3_456 160.11(4) 0.797 2.005 2.7685(17) yes
